data_7712093
loop_
_publ_author_name
'Skiba, Joanna'
'Kowalczyk, Aleksandra'
'Gorski, Aleksander'
'Dutkiewicz, Natalia'
'Gapi&#x144;ska, Magdalena'
'Str&#xf3;&#x17c;ek, J&#xf3;zef'
'Wo&#x17a;niak, Krzysztof'
'Trzybi&#x144;ski, Damian'
'Kowalski, Konrad'

_publ_section_title
;
 Replacement of the phosphodiester backbone between canonical nucleosides
 with a dirhenium carbonyl "click" linker-a new class of luminescent
 organometallic dinucleoside phosphate mimics.
;
_journal_issue 6
_journal_name_full 'Dalton transactions (Cambridge, England : 2003)'
_journal_page_first 1551
_journal_page_last 1567
_journal_paper_doi 10.1039/d2dt03995h
_journal_volume 52
_journal_year 2023
_chemical_formula_moiety 'C17 H11 Cl2 N3 O6 Re2'
_chemical_formula_sum 'C17 H11 Cl2 N3 O6 Re2'
_chemical_formula_weight 796.59
_space_group_crystal_system monoclinic
_space_group_IT_number 14
_space_group_name_Hall '-P 2yn'
_space_group_name_H-M_alt 'P 1 21/n 1'
_atom_sites_solution_hydrogens geom
_audit_creation_date 2022-06-20
_audit_creation_method
;
Olex2 1.2
(compiled 2015.01.26 svn.r3150 for OlexSys, GUI svn.r4998)
;
_audit_update_record
;
2022-12-02 deposited with the CCDC.	2023-01-11 downloaded from the CCDC.
;
_cell_angle_alpha 90
_cell_angle_beta 115.439(2)
_cell_angle_gamma 90
_cell_formula_units_Z 4
_cell_length_a 19.1476(4)
_cell_length_b 6.13921(8)
_cell_length_c 20.3399(4)
_cell_measurement_reflns_used 10827
_cell_measurement_temperature 100(2)
_cell_measurement_theta_max 72.7960
_cell_measurement_theta_min 4.1820
_cell_volume 2159.16(8)
_computing_cell_refinement 'CrysAlisPro 1.171.42.36a (Rigaku OD, 2021)'
_computing_data_collection 'CrysAlisPro 1.171.42.36a (Rigaku OD, 2021)'
_computing_data_reduction 'CrysAlisPro 1.171.42.36a (Rigaku OD, 2021)'
_computing_molecular_graphics 'Olex2 (Dolomanov et al., 2009)'
_computing_publication_material 'Olex2 (Dolomanov et al., 2009)'
_computing_structure_refinement 'ShelXL (Sheldrick, 2008)'
_diffrn_ambient_environment N~2~
_diffrn_ambient_temperature 100(2)
_diffrn_detector 'Hybrid Pixel Array Detector'
_diffrn_detector_area_resol_mean 10.0000
_diffrn_detector_type HyPix
_diffrn_measured_fraction_theta_full 0.999
_diffrn_measured_fraction_theta_max 0.999
_diffrn_measurement_details
;
List of Runs (angles in degrees, time in seconds):

  # Type    Start    End  Width  t~exp~   \w     \q     \k     \f   Frames
#--------------------------------------------------------------------------
  1  \w    -39.00   3.00   0.50    0.05    --    0.00 -44.00  94.00   84
  2  \w     52.00  85.00   0.50    0.05    --    0.00  44.00-114.00   66
  3  \w    -20.00  51.00   0.50    0.05    --    0.00  44.00-114.00  142
  4  \w    -80.00 -43.00   0.50    0.05    --    0.00-178.00 -60.00   74
  5  \w   -127.00 -12.00   0.50    0.20    --  -55.96 -44.00  94.00  230
  6  \w    -45.00  26.00   0.50    0.20    --  -55.96  44.00-114.00  142
  7  \w    -86.00 -24.00   0.50    0.20    --  -55.96 125.00-120.00  124
  8  \w   -133.00 -79.00   0.50    0.20    --  -55.96-125.00-150.00  108
  9  \w   -123.00 -96.00   0.50    0.20    --  -55.96 -99.00-150.00   54
 10  \w   -109.00 -25.00   0.50    0.20    --  -55.96 -57.00 -30.00  168
 11  \w   -121.00 -28.00   0.50    0.20    --  -55.96 -57.00   0.00  186
 12  \w    107.00 139.00   0.50    0.20    --   55.96 125.00-180.00   64
 13  \w     23.00 104.00   0.50    0.20    --   55.96  57.00 -90.00  162
 14  \w     51.00  76.00   0.50    0.20    --   55.96  44.00-114.00   50
 15  \w    122.00 178.00   0.50    1.00    --  111.93  44.00-114.00  112
 16  \w     28.00 155.00   0.50    1.00    --  111.93 -44.00  94.00  254
 17  \w    115.00 163.00   0.50    1.00    --  111.93  61.00 150.00   96
 18  \w     69.00  97.00   0.50    1.00    --  111.93  45.00 -30.00   56
 19  \w     56.00 146.00   0.50    1.00    --  111.93 -61.00-180.00  180
 20  \w    122.00 169.00   0.50    1.00    --  111.93  77.00  30.00   94
 21  \w     69.00  95.00   0.50    1.00    --  111.93  77.00 -60.00   52
 22  \w     52.00 105.00   0.50    1.00    --  111.93 -94.00  90.00  106
 23  \w     88.00 154.00   0.50    1.00    --  111.93  45.00 -60.00  132
 24  \w     62.00  87.00   0.50    1.00    --  111.93 -94.00 -60.00   50
 25  \w     69.00  95.00   0.50    1.00    --  111.93  77.00 -30.00   52
 26  \w     70.00  99.00   0.50    1.00    --  111.93  77.00  30.00   58
 27  \w     69.00 172.00   0.50    1.00    --  111.93  45.00  60.00  206
 28  \w    105.00 143.00   0.50    1.00    --  111.93 111.00-120.00   76
 29  \w     68.00 105.00   0.50    1.00    --  111.93  45.00   0.00   74
 30  \w     72.00  98.00   0.50    1.00    --  111.93  70.00 -10.93   52
 31  \w    101.00 151.00   0.50    1.00    --  111.93  70.00 -10.93  100
 32  \w     72.00 150.00   0.50    1.00    --  111.93  45.00  30.00  156
 33  \w    141.00 173.00   0.50    1.00    --  111.93  45.00 -30.00   64
 34  \w     67.00  92.00   0.50    1.00    --  111.93  42.00  62.65   50
 35  \w    111.00 166.00   0.50    1.00    --  111.93 111.00  60.00  110
 36  \w     63.00 146.00   0.50    1.00    --  111.93 178.00  90.00  166
 37  \w     78.00 105.00   0.50    1.00    --  111.93  61.00  30.00   54
 38  \w    103.00 153.00   0.50    1.00    --  111.93  77.00 -60.00  100
 39  \w     69.00  96.00   0.50    1.00    --  111.93  77.00   0.00   54
 40  \w     44.00  69.00   0.50    1.00    --  111.93  30.00  90.00   50
 41  \w     79.00 104.00   0.50    1.00    --  111.93  30.00  90.00   50
 42  \w    104.00 156.00   0.50    1.00    --  111.93 111.00 150.00  104
;
_diffrn_measurement_device 'four-circle diffractometer'
_diffrn_measurement_device_type 'SuperNova, Dual, Cu at home/near, HyPix'
_diffrn_measurement_method '\w scans'
_diffrn_orient_matrix_type 'CrysAlisPro convention (1999,Acta A55,543-557)'
_diffrn_orient_matrix_UB_11 -0.0388948000
_diffrn_orient_matrix_UB_12 0.1359644000
_diffrn_orient_matrix_UB_13 0.0386882000
_diffrn_orient_matrix_UB_21 0.0727687000
_diffrn_orient_matrix_UB_22 -0.0239901000
_diffrn_orient_matrix_UB_23 0.0725235000
_diffrn_orient_matrix_UB_31 0.0335526000
_diffrn_orient_matrix_UB_32 0.2095453000
_diffrn_orient_matrix_UB_33 -0.0167831000
_diffrn_radiation_monochromator mirror
_diffrn_radiation_probe x-ray
_diffrn_radiation_type CuK\a
_diffrn_radiation_wavelength 1.54184
_diffrn_reflns_av_R_equivalents 0.0411
_diffrn_reflns_av_unetI/netI 0.0322
_diffrn_reflns_Laue_measured_fraction_full 0.999
_diffrn_reflns_Laue_measured_fraction_max 0.999
_diffrn_reflns_limit_h_max 22
_diffrn_reflns_limit_h_min -21
_diffrn_reflns_limit_k_max 7
_diffrn_reflns_limit_k_min -7
_diffrn_reflns_limit_l_max 23
_diffrn_reflns_limit_l_min -24
_diffrn_reflns_number 17830
_diffrn_reflns_point_group_measured_fraction_full 0.999
_diffrn_reflns_point_group_measured_fraction_max 0.999
_diffrn_reflns_theta_full 67.079
_diffrn_reflns_theta_max 67.079
_diffrn_reflns_theta_min 4.197
_diffrn_source 'micro-focus sealed X-ray tube'
_diffrn_source_type 'SuperNova (Cu) X-ray Source'
_exptl_absorpt_coefficient_mu 24.224
_exptl_absorpt_correction_T_max 0.896
_exptl_absorpt_correction_T_min 0.315
_exptl_absorpt_correction_type gaussian
_exptl_absorpt_process_details
;
CrysAlisPro 1.171.42.36a (Rigaku Oxford Diffraction, 2021)
Numerical absorption correction based on gaussian integration over
a multifaceted crystal model
Empirical absorption correction using spherical harmonics,
implemented in SCALE3 ABSPACK scaling algorithm.
;
_exptl_crystal_colour yellow
_exptl_crystal_colour_primary yellow
_exptl_crystal_density_diffrn 2.451
_exptl_crystal_description needle
_exptl_crystal_F_000 1464
_exptl_crystal_size_max 0.24
_exptl_crystal_size_mid 0.05
_exptl_crystal_size_min 0.03
_refine_diff_density_max 1.354
_refine_diff_density_min -0.888
_refine_diff_density_rms 0.149
_refine_ls_extinction_method none
_refine_ls_goodness_of_fit_ref 1.064
_refine_ls_hydrogen_treatment constr
_refine_ls_matrix_type full
_refine_ls_number_parameters 271
_refine_ls_number_reflns 3855
_refine_ls_number_restraints 0
_refine_ls_restrained_S_all 1.064
_refine_ls_R_factor_all 0.0305
_refine_ls_R_factor_gt 0.0270
_refine_ls_shift/su_max 0.002
_refine_ls_shift/su_mean 0.000
_refine_ls_structure_factor_coef Fsqd
_refine_ls_weighting_details 'w=1/[\s^2^(Fo^2^)+(0.0310P)^2^+7.0123P] where P=(Fo^2^+2Fc^2^)/3'
_refine_ls_weighting_scheme calc
_refine_ls_wR_factor_gt 0.0643
_refine_ls_wR_factor_ref 0.0663
_reflns_Friedel_coverage 0.000
_reflns_number_gt 3552
_reflns_number_total 3855
_reflns_threshold_expression 'I > 2\s(I)'
_cod_data_source_file d2dt03995h2.cif
_cod_data_source_block 2022_02_16_dt_js-434b_n_auto
_cod_depositor_comments 'Adding full bibliography for 7712092--7712093.cif.'
_cod_original_cell_volume 2159.15(8)
_cod_original_sg_symbol_H-M 'P 21/n'
_cod_database_code 7712093
_shelx_space_group_comment
;
The symmetry employed for this shelxl refinement is uniquely defined
by the following loop, which should always be used as a source of
symmetry information in preference to the above space-group names.
They are only intended as comments.
;
_shelx_estimated_absorpt_t_max 0.572
_shelx_estimated_absorpt_t_min 0.068
_diffrn_oxdiff_digest_frames
;
0145de223eee0842602334deba5f37ab7304362da2d
;
_reflns_odcompleteness_completeness 99.51
_reflns_odcompleteness_iscentric 1
_reflns_odcompleteness_theta 66.97
_olex2_refinement_description
;
1. Fixed Uiso
 At 1.2 times of:
  All C(H) groups, All C(H,H) groups
2.a Secondary CH2 refined with riding coordinates:
 C5(H5A,H5B), C6(H6A,H6B), C9(H9A,H9B)
2.b Aromatic/amide H refined with riding coordinates:
 C1(H1), C3(H3), C4(H4)
2.c :
 C8(H8), C11(H11)
;
_shelx_shelxl_version_number 2014/7
_olex2_submission_special_instructions 'No special instructions were received'
_oxdiff_exptl_absorpt_empirical_details
;
Empirical correction (ABSPACK) includes:
- Absorption correction using spherical harmonics
- Frame scaling
;
_oxdiff_exptl_absorpt_empirical_full_max 1.459
_oxdiff_exptl_absorpt_empirical_full_min 0.772

loop_
_space_group_symop_operation_xyz
'x, y, z'
'-x+1/2, y+1/2, -z+1/2'
'-x, -y, -z'
'x-1/2, -y-1/2, z-1/2'

loop_
_atom_site_label
_atom_site_type_symbol
_atom_site_fract_x
_atom_site_fract_y
_atom_site_fract_z
_atom_site_U_iso_or_equiv
_atom_site_adp_type
_atom_site_occupancy
_atom_site_site_symmetry_order
_atom_site_calc_flag
_atom_site_refinement_flags_posn
_atom_site_refinement_flags_adp
_atom_site_refinement_flags_occupancy
_atom_site_disorder_assembly
_atom_site_disorder_group
C1 C 0.6696(3) 0.5918(9) 0.3634(3) 0.0275(11) Uani 1 1 d . . . . .
H1 H 0.7000 0.5713 0.3385 0.033 Uiso 1 1 calc R . . . .
C2 C 0.6935(3) 0.4923(9) 0.4321(3) 0.0274(12) Uani 1 1 d . . . . .
C3 C 0.6469(3) 0.5200(9) 0.4659(3) 0.0289(12) Uani 1 1 d . . . . .
H3 H 0.6588 0.4552 0.5107 0.035 Uiso 1 1 calc R . . . .
C4 C 0.5806(4) 0.6476(9) 0.4322(3) 0.0281(11) Uani 1 1 d . . . . .
H4 H 0.5485 0.6666 0.4554 0.034 Uiso 1 1 calc R . . . .
C5 C 0.7685(4) 0.3677(10) 0.4650(3) 0.0316(12) Uani 1 1 d . . . . .
H5A H 0.7720 0.2715 0.4287 0.038 Uiso 1 1 calc R . . . .
H5B H 0.8116 0.4689 0.4804 0.038 Uiso 1 1 calc R . . . .
C6 C 0.7254(4) 0.0467(10) 0.5036(3) 0.0322(13) Uani 1 1 d . . . . .
H6A H 0.7447 -0.0472 0.4767 0.039 Uiso 1 1 calc R . . . .
H6B H 0.6730 0.0889 0.4711 0.039 Uiso 1 1 calc R . . . .
C7 C 0.7247(4) -0.0745(10) 0.5661(4) 0.0346(13) Uani 1 1 d . . . . .
C8 C 0.7277(4) -0.1768(11) 0.6172(4) 0.0422(15) Uani 1 1 d . . . . .
H8 H 0.7300 -0.2564 0.6570 0.051 Uiso 1 1 calc R . . . .
C9 C 0.8545(3) 0.1833(10) 0.5758(3) 0.0331(13) Uani 1 1 d . . . . .
H9A H 0.8558 0.1091 0.6184 0.040 Uiso 1 1 calc R . . . .
H9B H 0.8844 0.3162 0.5921 0.040 Uiso 1 1 calc R . . . .
C10 C 0.8914(4) 0.0411(11) 0.5401(3) 0.0361(14) Uani 1 1 d . . . . .
C11 C 0.9153(4) -0.0737(11) 0.5079(4) 0.0422(15) Uani 1 1 d . . . . .
H11 H 0.9342 -0.1642 0.4826 0.051 Uiso 1 1 calc R . . . .
C12 C 0.3988(3) 0.7554(9) 0.3499(3) 0.0278(11) Uani 1 1 d . . . . .
C13 C 0.3666(4) 1.1293(10) 0.2694(3) 0.0352(13) Uani 1 1 d . . . . .
C14 C 0.4829(3) 1.1149(9) 0.4064(3) 0.0278(12) Uani 1 1 d . . . . .
C15 C 0.6701(4) 0.9540(9) 0.2376(3) 0.0319(13) Uani 1 1 d . . . . .
C16 C 0.5312(4) 0.9757(9) 0.1269(3) 0.0297(12) Uani 1 1 d . . . . .
C17 C 0.5890(3) 0.5895(9) 0.1834(3) 0.0273(11) Uani 1 1 d . . . . .
Cl1 Cl 0.43874(7) 0.7470(2) 0.20807(6) 0.0261(2) Uani 1 1 d . . . . .
Cl2 Cl 0.54086(7) 1.17913(18) 0.28037(6) 0.0236(2) Uani 1 1 d . . . . .
N1 N 0.5616(3) 0.7433(7) 0.3678(2) 0.0225(9) Uani 1 1 d . . . . .
N2 N 0.6064(3) 0.7132(7) 0.3321(2) 0.0223(9) Uani 1 1 d . . . . .
N3 N 0.7736(3) 0.2402(8) 0.5272(2) 0.0267(9) Uani 1 1 d . . . . .
O1 O 0.3651(3) 0.6371(7) 0.3685(3) 0.0404(10) Uani 1 1 d . . . . .
O2 O 0.3149(3) 1.2386(9) 0.2402(3) 0.0454(11) Uani 1 1 d . . . . .
O3 O 0.4986(3) 1.2199(7) 0.4577(2) 0.0336(9) Uani 1 1 d . . . . .
O4 O 0.7288(3) 1.0181(8) 0.2443(3) 0.0450(12) Uani 1 1 d . . . . .
O5 O 0.5089(3) 1.0503(7) 0.0695(2) 0.0426(11) Uani 1 1 d . . . . .
O6 O 0.6020(3) 0.4305(6) 0.1602(2) 0.0352(10) Uani 1 1 d . . . . .
Re1 Re 0.45787(2) 0.95082(4) 0.31999(2) 0.02222(8) Uani 1 1 d . . . . .
Re2 Re 0.57022(2) 0.85330(4) 0.22258(2) 0.02231(8) Uani 1 1 d . . . . .

loop_
_atom_site_aniso_label
_atom_site_aniso_U_11
_atom_site_aniso_U_22
_atom_site_aniso_U_33
_atom_site_aniso_U_23
_atom_site_aniso_U_13
_atom_site_aniso_U_12
C1 0.031(3) 0.021(3) 0.032(3) -0.003(2) 0.014(2) 0.003(2)
C2 0.028(3) 0.018(2) 0.032(3) 0.000(2) 0.009(2) -0.001(2)
C3 0.034(3) 0.021(3) 0.031(3) 0.000(2) 0.013(2) -0.006(2)
C4 0.038(3) 0.022(3) 0.027(3) 0.000(2) 0.017(2) -0.002(2)
C5 0.032(3) 0.030(3) 0.035(3) 0.007(2) 0.016(2) 0.001(2)
C6 0.031(3) 0.027(3) 0.032(3) 0.002(2) 0.008(2) -0.003(2)
C7 0.035(3) 0.029(3) 0.041(3) -0.004(3) 0.017(3) 0.001(2)
C8 0.055(4) 0.035(3) 0.040(3) 0.002(3) 0.023(3) -0.007(3)
C9 0.028(3) 0.029(3) 0.041(3) -0.001(2) 0.013(3) 0.004(2)
C10 0.034(3) 0.037(3) 0.035(3) 0.008(3) 0.013(3) 0.007(3)
C11 0.054(4) 0.037(3) 0.040(3) 0.001(3) 0.025(3) 0.015(3)
C12 0.027(3) 0.028(3) 0.027(3) -0.002(2) 0.011(2) 0.000(2)
C13 0.041(4) 0.035(3) 0.037(3) 0.000(3) 0.025(3) -0.002(3)
C14 0.035(3) 0.022(3) 0.035(3) 0.004(2) 0.024(3) -0.001(2)
C15 0.038(3) 0.021(3) 0.042(3) -0.001(2) 0.023(3) 0.001(2)
C16 0.043(3) 0.019(3) 0.026(3) -0.004(2) 0.014(2) -0.005(2)
C17 0.037(3) 0.023(3) 0.030(3) 0.000(2) 0.021(2) -0.007(2)
Cl1 0.0280(6) 0.0262(6) 0.0244(5) -0.0047(5) 0.0115(5) -0.0058(5)
Cl2 0.0325(6) 0.0157(5) 0.0272(6) -0.0010(4) 0.0171(5) -0.0024(4)
N1 0.031(2) 0.018(2) 0.0206(19) -0.0002(16) 0.0133(18) -0.0044(18)
N2 0.026(2) 0.018(2) 0.021(2) -0.0021(16) 0.0079(17) -0.0037(17)
N3 0.030(2) 0.022(2) 0.025(2) 0.0016(18) 0.0097(19) -0.0002(19)
O1 0.042(3) 0.033(2) 0.053(3) 0.004(2) 0.028(2) -0.005(2)
O2 0.035(2) 0.052(3) 0.049(3) 0.012(2) 0.017(2) 0.018(2)
O3 0.050(3) 0.026(2) 0.033(2) -0.0072(17) 0.0265(19) -0.0048(18)
O4 0.039(3) 0.034(2) 0.075(3) 0.001(2) 0.037(3) -0.007(2)
O5 0.069(3) 0.030(2) 0.031(2) -0.0004(18) 0.024(2) -0.006(2)
O6 0.053(3) 0.021(2) 0.041(2) -0.0083(17) 0.028(2) -0.0037(18)
Re1 0.02623(13) 0.01959(13) 0.02410(12) -0.00035(8) 0.01391(10) -0.00164(9)
Re2 0.02943(14) 0.01796(12) 0.02396(12) -0.00244(8) 0.01566(10) -0.00327(9)

loop_
_atom_type_symbol
_atom_type_description
_atom_type_scat_dispersion_real
_atom_type_scat_dispersion_imag
_atom_type_scat_source
C C 0.0181 0.0091 'International Tables Vol C Tables 4.2.6.8 and 6.1.1.4'
H H 0.0000 0.0000 'International Tables Vol C Tables 4.2.6.8 and 6.1.1.4'
Cl Cl 0.3639 0.7018 'International Tables Vol C Tables 4.2.6.8 and 6.1.1.4'
N N 0.0311 0.0180 'International Tables Vol C Tables 4.2.6.8 and 6.1.1.4'
O O 0.0492 0.0322 'International Tables Vol C Tables 4.2.6.8 and 6.1.1.4'
Re Re -5.2083 5.8923 'International Tables Vol C Tables 4.2.6.8 and 6.1.1.4'

loop_
_geom_angle_atom_site_label_1
_geom_angle_atom_site_label_2
_geom_angle_atom_site_label_3
_geom_angle
_geom_angle_site_symmetry_1
_geom_angle_site_symmetry_3
_geom_angle_publ_flag
C2 C1 H1 118.0 . . ?
N2 C1 H1 118.0 . . ?
N2 C1 C2 124.0(5) . . ?
C1 C2 C5 120.1(5) . . ?
C3 C2 C1 116.5(5) . . ?
C3 C2 C5 123.3(5) . . ?
C2 C3 H3 120.6 . . ?
C2 C3 C4 118.8(5) . . ?
C4 C3 H3 120.6 . . ?
C3 C4 H4 118.8 . . ?
N1 C4 C3 122.3(5) . . ?
N1 C4 H4 118.8 . . ?
C2 C5 H5A 109.5 . . ?
C2 C5 H5B 109.5 . . ?
H5A C5 H5B 108.1 . . ?
N3 C5 C2 110.7(5) . . ?
N3 C5 H5A 109.5 . . ?
N3 C5 H5B 109.5 . . ?
H6A C6 H6B 108.0 . . ?
C7 C6 H6A 109.3 . . ?
C7 C6 H6B 109.3 . . ?
N3 C6 H6A 109.3 . . ?
N3 C6 H6B 109.3 . . ?
N3 C6 C7 111.4(5) . . ?
C8 C7 C6 176.8(7) . . ?
C7 C8 H8 180.0 . . ?
H9A C9 H9B 107.8 . . ?
C10 C9 H9A 109.0 . . ?
C10 C9 H9B 109.0 . . ?
N3 C9 H9A 109.0 . . ?
N3 C9 H9B 109.0 . . ?
N3 C9 C10 113.0(5) . . ?
C11 C10 C9 175.2(7) . . ?
C10 C11 H11 180.0 . . ?
O1 C12 Re1 178.6(5) . . ?
O2 C13 Re1 177.9(6) . . ?
O3 C14 Re1 177.9(5) . . ?
O4 C15 Re2 177.6(6) . . ?
O5 C16 Re2 178.9(6) . . ?
O6 C17 Re2 178.5(5) . . ?
Re1 Cl1 Re2 90.91(4) . . ?
Re1 Cl2 Re2 90.31(4) . . ?
C4 N1 N2 119.9(5) . . ?
C4 N1 Re1 120.1(4) . . ?
N2 N1 Re1 120.1(3) . . ?
C1 N2 N1 118.4(4) . . ?
C1 N2 Re2 122.0(4) . . ?
N1 N2 Re2 119.5(3) . . ?
C5 N3 C9 111.6(5) . . ?
C6 N3 C5 110.8(5) . . ?
C6 N3 C9 111.2(5) . . ?
C12 Re1 C13 90.1(2) . . ?
C12 Re1 Cl1 95.76(17) . . ?
C12 Re1 Cl2 175.34(17) . . ?
C12 Re1 N1 92.3(2) . . ?
C13 Re1 Cl1 93.08(19) . . ?
C13 Re1 Cl2 93.72(19) . . ?
C13 Re1 N1 174.8(2) . . ?
C14 Re1 C12 89.3(2) . . ?
C14 Re1 C13 90.2(3) . . ?
C14 Re1 Cl1 173.99(18) . . ?
C14 Re1 Cl2 93.34(16) . . ?
C14 Re1 N1 94.4(2) . . ?
Cl1 Re1 Cl2 81.41(4) . . ?
N1 Re1 Cl1 82.15(11) . . ?
N1 Re1 Cl2 83.63(12) . . ?
C15 Re2 C16 87.8(3) . . ?
C15 Re2 C17 89.2(2) . . ?
C15 Re2 Cl1 175.57(18) . . ?
C15 Re2 Cl2 94.46(17) . . ?
C15 Re2 N2 96.1(2) . . ?
C16 Re2 Cl1 92.81(19) . . ?
C16 Re2 Cl2 95.49(17) . . ?
C16 Re2 N2 175.8(2) . . ?
C17 Re2 C16 88.2(2) . . ?
C17 Re2 Cl1 95.18(17) . . ?
C17 Re2 Cl2 174.85(16) . . ?
C17 Re2 N2 93.3(2) . . ?
Cl1 Re2 Cl2 81.12(4) . . ?
N2 Re2 Cl1 83.15(12) . . ?
N2 Re2 Cl2 82.75(12) . . ?

loop_
_geom_bond_atom_site_label_1
_geom_bond_atom_site_label_2
_geom_bond_distance
_geom_bond_site_symmetry_2
_geom_bond_publ_flag
C1 H1 0.9300 . ?
C1 C2 1.408(8) . ?
C1 N2 1.328(7) . ?
C2 C3 1.351(8) . ?
C2 C5 1.508(8) . ?
C3 H3 0.9300 . ?
C3 C4 1.396(9) . ?
C4 H4 0.9300 . ?
C4 N1 1.335(7) . ?
C5 H5A 0.9700 . ?
C5 H5B 0.9700 . ?
C5 N3 1.455(7) . ?
C6 H6A 0.9700 . ?
C6 H6B 0.9700 . ?
C6 C7 1.478(9) . ?
C6 N3 1.453(7) . ?
C7 C8 1.196(10) . ?
C8 H8 0.9300 . ?
C9 H9A 0.9700 . ?
C9 H9B 0.9700 . ?
C9 C10 1.493(9) . ?
C9 N3 1.478(7) . ?
C10 C11 1.180(10) . ?
C11 H11 0.9300 . ?
C12 O1 1.140(7) . ?
C12 Re1 1.918(6) . ?
C13 O2 1.130(8) . ?
C13 Re1 1.942(7) . ?
C14 O3 1.153(7) . ?
C14 Re1 1.899(6) . ?
C15 O4 1.142(8) . ?
C15 Re2 1.905(6) . ?
C16 O5 1.152(7) . ?
C16 Re2 1.914(6) . ?
C17 O6 1.157(7) . ?
C17 Re2 1.907(6) . ?
Cl1 Re1 2.4830(12) . ?
Cl1 Re2 2.4925(13) . ?
Cl2 Re1 2.4978(12) . ?
Cl2 Re2 2.5034(12) . ?
N1 N2 1.354(6) . ?
N1 Re1 2.204(5) . ?
N2 Re2 2.204(4) . ?

loop_
_geom_torsion_atom_site_label_1
_geom_torsion_atom_site_label_2
_geom_torsion_atom_site_label_3
_geom_torsion_atom_site_label_4
_geom_torsion
_geom_torsion_site_symmetry_1
_geom_torsion_site_symmetry_2
_geom_torsion_site_symmetry_3
_geom_torsion_site_symmetry_4
_geom_torsion_publ_flag
C1 C2 C3 C4 -1.6(8) . . . . ?
C1 C2 C5 N3 -167.5(5) . . . . ?
C2 C1 N2 N1 -0.3(8) . . . . ?
C2 C1 N2 Re2 -177.5(4) . . . . ?
C2 C3 C4 N1 -0.1(8) . . . . ?
C2 C5 N3 C6 76.3(6) . . . . ?
C2 C5 N3 C9 -159.1(5) . . . . ?
C3 C2 C5 N3 14.1(8) . . . . ?
C3 C4 N1 N2 1.7(8) . . . . ?
C3 C4 N1 Re1 -178.0(4) . . . . ?
C4 N1 N2 C1 -1.5(7) . . . . ?
C4 N1 N2 Re2 175.8(4) . . . . ?
C5 C2 C3 C4 176.7(5) . . . . ?
C7 C6 N3 C5 -175.2(5) . . . . ?
C7 C6 N3 C9 60.1(7) . . . . ?
C10 C9 N3 C5 -63.3(7) . . . . ?
C10 C9 N3 C6 61.0(7) . . . . ?
N2 C1 C2 C3 1.9(8) . . . . ?
N2 C1 C2 C5 -176.6(5) . . . . ?
Re1 N1 N2 C1 178.2(4) . . . . ?
Re1 N1 N2 Re2 -4.4(5) . . . . ?
